data_7043724
loop_
_publ_author_name
'Valigura, Dusan'
'Rajnak, Cyril'
'Moncol, Jan'
'Titis, Jan'
'Boca, Roman'

_publ_section_title
;
 A mononuclear Co(II) complex formed of pyridinedimethanol with manifold
 slow relaxation channels
;
_journal_name_full 'Dalton Trans.'
_journal_paper_doi 10.1039/C7DT02131C
_journal_year 2017
_chemical_formula_moiety 'C14 H18 Co N2 O4, 2(C7 H3 N2 O6)'
_chemical_formula_sum 'C28 H24 Co N6 O16'
_chemical_formula_weight 759.46
_space_group_crystal_system triclinic
_space_group_IT_number 2
_space_group_name_Hall '-P 1'
_space_group_name_H-M_alt 'P -1'
_symmetry_space_group_name_Hall '-P 1'
_symmetry_space_group_name_H-M 'P -1'
_atom_sites_solution_hydrogens mixed
_atom_sites_solution_primary iterative
_audit_creation_date 2017-02-16
_audit_creation_method
;
Olex2 1.2
(compiled 2017.01.04 svn.r3372 for OlexSys, GUI svn.r5292)
;
_audit_update_record
;
2017-07-15 deposited with the CCDC.
2017-07-20 downloaded from the CCDC.
;
_cell_angle_alpha 96.108(4)
_cell_angle_beta 105.136(4)
_cell_angle_gamma 100.589(4)
_cell_formula_units_Z 2
_cell_length_a 7.9759(4)
_cell_length_b 13.8721(7)
_cell_length_c 14.7030(7)
_cell_measurement_reflns_used 35481
_cell_measurement_temperature 100
_cell_measurement_theta_max 71.80
_cell_measurement_theta_min 3.16
_cell_volume 1523.03(14)
_computing_cell_refinement 'STOE X-AREA'
_computing_data_collection 'STOE X-AREA'
_computing_data_reduction 'STOE X-RED'
_computing_molecular_graphics 'Olex2 (Dolomanov et al., 2009)'
_computing_publication_material 'Olex2 (Dolomanov et al., 2009)'
_computing_structure_refinement 'ShelXL (Sheldrick, 2015)'
_computing_structure_solution
;
Superflip (Palatinus & Chapuis, 2007;Palatinus & van der Lee, 2008;
Palatinus et al., 2012)
;
_diffrn_ambient_temperature 100
_diffrn_detector Pilatus300K
_diffrn_detector_area_resol_mean 5.81
_diffrn_detector_type STOE
_diffrn_measured_fraction_theta_full 0.991
_diffrn_measured_fraction_theta_max 0.967
_diffrn_measurement_device_type 'Stoe Stadivari with Xenocs Genix3D Cu HF'
_diffrn_measurement_method '\w scans'
_diffrn_radiation_collimation '0.6 mm diameter'
_diffrn_radiation_monochromator 'Graded multilayer mirror'
_diffrn_radiation_polarisn_norm 270
_diffrn_radiation_type CuK\a
_diffrn_radiation_wavelength 1.54186
_diffrn_reflns_av_R_equivalents 0.0982
_diffrn_reflns_av_unetI/netI 0.0554
_diffrn_reflns_Laue_measured_fraction_full 0.991
_diffrn_reflns_Laue_measured_fraction_max 0.967
_diffrn_reflns_limit_h_max 9
_diffrn_reflns_limit_h_min -9
_diffrn_reflns_limit_k_max 16
_diffrn_reflns_limit_k_min -11
_diffrn_reflns_limit_l_max 13
_diffrn_reflns_limit_l_min -18
_diffrn_reflns_number 34832
_diffrn_reflns_point_group_measured_fraction_full 0.991
_diffrn_reflns_point_group_measured_fraction_max 0.967
_diffrn_reflns_theta_full 67.686
_diffrn_reflns_theta_max 71.667
_diffrn_reflns_theta_min 3.156
_diffrn_source 'Genix3D Cu HF'
_diffrn_source_current 0.600
_diffrn_source_power 0.030
_diffrn_source_voltage 50
_exptl_absorpt_coefficient_mu 5.231
_exptl_absorpt_correction_T_max 0.592
_exptl_absorpt_correction_T_min 0.563
_exptl_absorpt_correction_type multi-scan
_exptl_absorpt_process_details X-AREA
_exptl_crystal_colour 'light pink'
_exptl_crystal_colour_modifier light
_exptl_crystal_colour_primary pink
_exptl_crystal_density_diffrn 1.656
_exptl_crystal_description block
_exptl_crystal_F_000 778
_exptl_crystal_size_max 0.23
_exptl_crystal_size_mid 0.21
_exptl_crystal_size_min 0.1
_refine_diff_density_max 0.537
_refine_diff_density_min -0.500
_refine_diff_density_rms 0.071
_refine_ls_extinction_method none
_refine_ls_goodness_of_fit_ref 0.948
_refine_ls_hydrogen_treatment constr
_refine_ls_matrix_type full
_refine_ls_number_parameters 460
_refine_ls_number_reflns 5753
_refine_ls_number_restraints 0
_refine_ls_restrained_S_all 0.948
_refine_ls_R_factor_all 0.0410
_refine_ls_R_factor_gt 0.0367
_refine_ls_shift/su_max 0.001
_refine_ls_shift/su_mean 0.000
_refine_ls_structure_factor_coef Fsqd
_refine_ls_weighting_details 'w=1/[\s^2^(Fo^2^)+(0.0594P)^2^] where P=(Fo^2^+2Fc^2^)/3'
_refine_ls_weighting_scheme calc
_refine_ls_wR_factor_gt 0.0887
_refine_ls_wR_factor_ref 0.0901
_reflns_Friedel_coverage 0.000
_reflns_number_gt 5007
_reflns_number_total 5753
_reflns_threshold_expression 'I > 2\s(I)'
_cod_data_source_file c7dt02131c2.cif
_cod_data_source_block 1
_cod_database_code 7043724
_shelx_shelxl_version_number 2016/6
_shelx_space_group_comment
;
The symmetry employed for this shelxl refinement is uniquely defined
by the following loop, which should always be used as a source of
symmetry information in preference to the above space-group names.
They are only intended as comments.
;
_shelx_estimated_absorpt_t_max 0.623
_shelx_estimated_absorpt_t_min 0.379
_olex2_refinement_description
;
1. Fixed Uiso
 At 1.2 times of:
  All C(H) groups, All C(H,H) groups
 At 1.5 times of:
  All O(H) groups
2.a Riding coordinates:
 O1(H1), O2(H2), O3(H3), O4(H4)
2.b Secondary CH2 refined with riding coordinates:
 C1(H1A,H1B), C7(H7A,H7B), C8(H8A,H8B), C14(H14A,H14B)
2.c Aromatic/amide H refined with riding coordinates:
 C3(H3A), C4(H4A), C5(H5), C10(H10), C11(H11), C12(H12), C17(H17), C19(H19),
 C21(H21), C24(H24), C26(H26), C28(H28)
;
_olex2_submission_special_instructions 'No special instructions were received'

loop_
_space_group_symop_operation_xyz
'x, y, z'
'-x, -y, -z'

loop_
_atom_site_label
_atom_site_type_symbol
_atom_site_fract_x
_atom_site_fract_y
_atom_site_fract_z
_atom_site_U_iso_or_equiv
_atom_site_adp_type
_atom_site_occupancy
_atom_site_site_symmetry_order
_atom_site_calc_flag
_atom_site_refinement_flags_posn
Co1 Co 0.70975(4) 0.47599(2) 0.24624(2) 0.01274(10) Uani 1 1 d .
O1 O 0.42666(17) 0.43947(10) 0.18289(9) 0.0152(3) Uani 1 1 d .
H1 H 0.359942 0.399594 0.207623 0.023 Uiso 1 1 d R
O2 O 0.96884(17) 0.51549(10) 0.23785(9) 0.0164(3) Uani 1 1 d .
H2 H 1.039119 0.573935 0.248084 0.025 Uiso 1 1 d R
O3 O 0.72850(18) 0.32972(10) 0.28495(9) 0.0163(3) Uani 1 1 d .
H3 H 0.639311 0.278496 0.265623 0.025 Uiso 1 1 d R
O4 O 0.69993(18) 0.63033(10) 0.27520(9) 0.0163(3) Uani 1 1 d .
H4 H 0.793110 0.678155 0.284482 0.024 Uiso 1 1 d R
N1 N 0.6820(2) 0.42398(11) 0.10707(11) 0.0136(3) Uani 1 1 d .
N2 N 0.7173(2) 0.49435(12) 0.38689(11) 0.0143(3) Uani 1 1 d .
C1 C 0.3668(3) 0.39914(15) 0.08370(14) 0.0170(4) Uani 1 1 d .
H1A H 0.297343 0.442635 0.048357 0.020 Uiso 1 1 calc R
H1B H 0.287328 0.332780 0.074083 0.020 Uiso 1 1 calc R
C2 C 0.5211(3) 0.38986(13) 0.04441(14) 0.0149(4) Uani 1 1 d .
C3 C 0.5015(3) 0.34929(15) -0.04889(14) 0.0188(4) Uani 1 1 d .
H3A H 0.386748 0.326719 -0.093453 0.023 Uiso 1 1 calc R
C4 C 0.6534(3) 0.34248(15) -0.07553(15) 0.0211(4) Uani 1 1 d .
H4A H 0.643601 0.315003 -0.139195 0.025 Uiso 1 1 calc R
C5 C 0.8203(3) 0.37566(15) -0.00959(14) 0.0184(4) Uani 1 1 d .
H5 H 0.925247 0.369609 -0.026748 0.022 Uiso 1 1 calc R
C6 C 0.8297(3) 0.41773(14) 0.08170(14) 0.0151(4) Uani 1 1 d .
C7 C 1.0010(3) 0.45671(14) 0.16118(14) 0.0164(4) Uani 1 1 d .
H7A H 1.049861 0.400312 0.184452 0.020 Uiso 1 1 calc R
H7B H 1.089830 0.497474 0.136710 0.020 Uiso 1 1 calc R
C8 C 0.7874(3) 0.33241(15) 0.38547(14) 0.0184(4) Uani 1 1 d .
H8A H 0.915640 0.331575 0.404890 0.022 Uiso 1 1 calc R
H8B H 0.721619 0.272492 0.402393 0.022 Uiso 1 1 calc R
C9 C 0.7586(2) 0.42430(14) 0.43905(14) 0.0160(4) Uani 1 1 d .
C10 C 0.7747(3) 0.43716(16) 0.53590(14) 0.0211(4) Uani 1 1 d .
H10 H 0.804806 0.387304 0.572749 0.025 Uiso 1 1 calc R
C11 C 0.7458(3) 0.52450(17) 0.57764(15) 0.0229(4) Uani 1 1 d .
H11 H 0.756289 0.535022 0.643990 0.027 Uiso 1 1 calc R
C12 C 0.7014(3) 0.59705(16) 0.52291(14) 0.0202(4) Uani 1 1 d .
H12 H 0.679988 0.656905 0.550745 0.024 Uiso 1 1 calc R
C13 C 0.6895(2) 0.57931(14) 0.42680(14) 0.0164(4) Uani 1 1 d .
C14 C 0.6391(3) 0.64977(15) 0.35735(14) 0.0183(4) Uani 1 1 d .
H14A H 0.508147 0.641648 0.337126 0.022 Uiso 1 1 calc R
H14B H 0.692814 0.719217 0.389419 0.022 Uiso 1 1 calc R
O5 O 1.0073(2) 0.75231(12) 0.33790(13) 0.0330(4) Uani 1 1 d .
O6 O 1.1761(2) 0.68395(10) 0.26214(11) 0.0246(3) Uani 1 1 d .
O7 O 1.1992(3) 1.10444(14) 0.47820(15) 0.0471(5) Uani 1 1 d .
O8 O 1.4499(3) 1.19097(12) 0.47099(13) 0.0418(5) Uani 1 1 d .
O9 O 1.7395(2) 0.88294(13) 0.25787(14) 0.0388(4) Uani 1 1 d .
O10 O 1.8242(2) 1.03824(14) 0.32234(13) 0.0420(5) Uani 1 1 d .
N3 N 1.3355(3) 1.11421(14) 0.45212(14) 0.0302(5) Uani 1 1 d .
N4 N 1.7176(3) 0.95778(15) 0.30018(14) 0.0285(4) Uani 1 1 d .
C15 C 1.1386(3) 0.75527(15) 0.30743(14) 0.0194(4) Uani 1 1 d .
C16 C 1.2716(3) 0.85443(15) 0.33003(14) 0.0187(4) Uani 1 1 d .
C17 C 1.2379(3) 0.93739(15) 0.37756(15) 0.0215(4) Uani 1 1 d .
H17 H 1.131113 0.933575 0.395514 0.026 Uiso 1 1 calc R
C18 C 1.3640(3) 1.02594(15) 0.39818(14) 0.0231(5) Uani 1 1 d .
C19 C 1.5213(3) 1.03595(16) 0.37338(15) 0.0243(5) Uani 1 1 d .
H19 H 1.605656 1.097538 0.388075 0.029 Uiso 1 1 calc R
C20 C 1.5490(3) 0.95213(16) 0.32643(15) 0.0223(4) Uani 1 1 d .
C21 C 1.4285(3) 0.86144(15) 0.30397(14) 0.0187(4) Uani 1 1 d .
H21 H 1.452474 0.805014 0.271342 0.022 Uiso 1 1 calc R
O11 O 0.25362(18) 0.30268(10) 0.24822(10) 0.0188(3) Uani 1 1 d .
O12 O 0.43285(18) 0.19701(10) 0.23962(11) 0.0215(3) Uani 1 1 d .
O13 O -0.3941(2) 0.17275(11) 0.07891(11) 0.0260(3) Uani 1 1 d .
O14 O -0.49158(19) 0.02185(11) 0.10002(11) 0.0252(3) Uani 1 1 d .
O15 O 0.1765(2) -0.14776(11) 0.09725(12) 0.0280(4) Uani 1 1 d .
O16 O -0.1073(2) -0.20543(11) 0.05819(13) 0.0337(4) Uani 1 1 d .
N5 N -0.3730(2) 0.09132(13) 0.09768(12) 0.0199(4) Uani 1 1 d .
N6 N 0.0241(2) -0.13758(12) 0.08785(12) 0.0195(4) Uani 1 1 d .
C22 C 0.2838(3) 0.21818(14) 0.22733(14) 0.0163(4) Uani 1 1 d .
C23 C 0.1225(3) 0.13388(14) 0.18156(13) 0.0156(4) Uani 1 1 d .
C24 C -0.0482(3) 0.15189(15) 0.16122(14) 0.0169(4) Uani 1 1 d .
H24 H -0.066221 0.216783 0.176421 0.020 Uiso 1 1 calc R
C25 C -0.1912(3) 0.07306(15) 0.11832(14) 0.0168(4) Uani 1 1 d .
C26 C -0.1746(3) -0.02281(15) 0.09426(14) 0.0174(4) Uani 1 1 d .
H26 H -0.275137 -0.075912 0.065999 0.021 Uiso 1 1 calc R
C27 C -0.0017(3) -0.03686(14) 0.11391(14) 0.0162(4) Uani 1 1 d .
C28 C 0.1466(3) 0.03884(14) 0.15681(13) 0.0162(4) Uani 1 1 d .
H28 H 0.262839 0.026162 0.169159 0.019 Uiso 1 1 calc R

loop_
_atom_site_aniso_label
_atom_site_aniso_U_11
_atom_site_aniso_U_22
_atom_site_aniso_U_33
_atom_site_aniso_U_23
_atom_site_aniso_U_13
_atom_site_aniso_U_12
Co1 0.01418(16) 0.01118(16) 0.01247(16) -0.00064(12) 0.00498(11) 0.00156(12)
O1 0.0143(6) 0.0144(7) 0.0156(6) -0.0006(5) 0.0055(5) 0.0000(5)
O2 0.0169(7) 0.0122(6) 0.0182(7) -0.0020(5) 0.0061(5) -0.0005(5)
O3 0.0173(7) 0.0120(6) 0.0166(7) -0.0004(5) 0.0029(5) 0.0000(5)
O4 0.0199(7) 0.0121(6) 0.0170(7) 0.0004(5) 0.0076(5) 0.0019(5)
N1 0.0155(8) 0.0093(7) 0.0164(8) 0.0011(6) 0.0054(6) 0.0031(6)
N2 0.0139(8) 0.0119(8) 0.0157(8) 0.0000(7) 0.0040(6) 0.0008(6)
C1 0.0160(9) 0.0171(10) 0.0165(9) -0.0005(8) 0.0041(7) 0.0030(8)
C2 0.0174(9) 0.0080(9) 0.0186(9) 0.0014(8) 0.0048(8) 0.0020(7)
C3 0.0235(10) 0.0155(10) 0.0156(9) 0.0013(8) 0.0040(8) 0.0028(8)
C4 0.0296(11) 0.0158(10) 0.0176(10) -0.0014(8) 0.0084(9) 0.0040(9)
C5 0.0225(10) 0.0149(9) 0.0206(10) 0.0009(8) 0.0106(8) 0.0060(8)
C6 0.0198(10) 0.0086(9) 0.0193(10) 0.0022(8) 0.0085(8) 0.0051(7)
C7 0.0157(9) 0.0143(9) 0.0207(10) 0.0010(8) 0.0078(8) 0.0048(8)
C8 0.0219(10) 0.0133(9) 0.0173(9) 0.0016(8) 0.0022(8) 0.0023(8)
C9 0.0119(9) 0.0156(10) 0.0182(10) 0.0017(8) 0.0033(7) -0.0006(7)
C10 0.0215(10) 0.0232(11) 0.0171(10) 0.0051(9) 0.0035(8) 0.0034(9)
C11 0.0226(10) 0.0299(12) 0.0142(9) 0.0011(9) 0.0044(8) 0.0036(9)
C12 0.0197(10) 0.0213(10) 0.0183(10) -0.0028(9) 0.0062(8) 0.0037(8)
C13 0.0130(9) 0.0159(10) 0.0188(10) 0.0000(8) 0.0044(7) 0.0011(7)
C14 0.0211(10) 0.0158(10) 0.0196(10) 0.0012(8) 0.0082(8) 0.0053(8)
O5 0.0258(8) 0.0254(8) 0.0453(10) -0.0082(7) 0.0175(7) -0.0032(7)
O6 0.0302(8) 0.0137(7) 0.0289(8) -0.0037(6) 0.0142(7) -0.0018(6)
O7 0.0417(11) 0.0380(10) 0.0524(12) -0.0186(9) 0.0047(9) 0.0139(9)
O8 0.0727(13) 0.0133(8) 0.0341(9) -0.0045(7) 0.0162(9) -0.0004(8)
O9 0.0377(10) 0.0357(10) 0.0531(11) 0.0146(9) 0.0261(9) 0.0103(8)
O10 0.0360(10) 0.0439(11) 0.0345(9) 0.0043(8) 0.0101(8) -0.0189(8)
N3 0.0436(12) 0.0197(10) 0.0232(10) -0.0021(8) 0.0014(9) 0.0114(9)
N4 0.0263(10) 0.0315(11) 0.0248(10) 0.0114(9) 0.0061(8) -0.0029(8)
C15 0.0212(10) 0.0149(10) 0.0198(10) 0.0008(8) 0.0049(8) 0.0007(8)
C16 0.0231(10) 0.0131(10) 0.0167(9) 0.0008(8) 0.0026(8) 0.0014(8)
C17 0.0255(11) 0.0186(10) 0.0191(10) 0.0012(8) 0.0037(8) 0.0066(9)
C18 0.0354(12) 0.0123(10) 0.0166(10) -0.0021(8) -0.0008(9) 0.0070(9)
C19 0.0333(12) 0.0138(10) 0.0183(10) 0.0036(8) 0.0009(9) -0.0046(9)
C20 0.0258(11) 0.0198(10) 0.0187(10) 0.0059(9) 0.0046(8) -0.0001(9)
C21 0.0243(10) 0.0129(9) 0.0171(9) 0.0021(8) 0.0044(8) 0.0020(8)
O11 0.0211(7) 0.0114(7) 0.0237(7) 0.0002(6) 0.0087(6) 0.0009(5)
O12 0.0171(7) 0.0144(7) 0.0290(8) -0.0010(6) 0.0038(6) 0.0008(6)
O13 0.0248(8) 0.0232(8) 0.0342(9) 0.0080(7) 0.0103(7) 0.0110(6)
O14 0.0173(7) 0.0224(8) 0.0337(8) -0.0027(7) 0.0104(6) -0.0015(6)
O15 0.0226(8) 0.0191(8) 0.0404(9) -0.0030(7) 0.0067(7) 0.0075(6)
O16 0.0245(8) 0.0165(8) 0.0503(11) -0.0111(7) 0.0066(7) -0.0042(6)
N5 0.0178(9) 0.0219(9) 0.0193(8) -0.0018(7) 0.0066(7) 0.0039(7)
N6 0.0218(9) 0.0139(8) 0.0201(9) -0.0017(7) 0.0051(7) 0.0011(7)
C22 0.0197(10) 0.0125(9) 0.0159(9) 0.0021(8) 0.0064(8) 0.0002(8)
C23 0.0181(10) 0.0140(9) 0.0148(9) 0.0024(8) 0.0065(7) 0.0012(8)
C24 0.0206(10) 0.0136(9) 0.0177(9) 0.0019(8) 0.0081(8) 0.0035(8)
C25 0.0148(9) 0.0201(10) 0.0160(9) 0.0034(8) 0.0055(7) 0.0032(8)
C26 0.0173(10) 0.0150(9) 0.0168(9) -0.0012(8) 0.0051(8) -0.0021(8)
C27 0.0214(10) 0.0121(9) 0.0151(9) -0.0004(8) 0.0075(8) 0.0019(8)
C28 0.0173(9) 0.0166(10) 0.0142(9) 0.0009(8) 0.0050(7) 0.0030(8)

loop_
_atom_type_symbol
_atom_type_description
_atom_type_scat_dispersion_real
_atom_type_scat_dispersion_imag
_atom_type_scat_source
C C 0.0181 0.0091 'International Tables Vol C Tables 4.2.6.8 and 6.1.1.4'
H H 0.0000 0.0000 'International Tables Vol C Tables 4.2.6.8 and 6.1.1.4'
Co Co -2.3653 3.6143 'International Tables Vol C Tables 4.2.6.8 and 6.1.1.4'
N N 0.0311 0.0180 'International Tables Vol C Tables 4.2.6.8 and 6.1.1.4'
O O 0.0492 0.0322 'International Tables Vol C Tables 4.2.6.8 and 6.1.1.4'

loop_
_geom_angle_atom_site_label_1
_geom_angle_atom_site_label_2
_geom_angle_atom_site_label_3
_geom_angle
O1 Co1 O3 95.71(5)
O1 Co1 O4 89.46(5)
O2 Co1 O1 151.88(5)
O2 Co1 O3 96.06(5)
O2 Co1 O4 90.96(5)
O4 Co1 O3 154.16(5)
N1 Co1 O1 76.65(6)
N1 Co1 O2 77.68(6)
N1 Co1 O3 91.06(6)
N1 Co1 O4 114.76(6)
N1 Co1 N2 166.77(6)
N2 Co1 O1 99.31(6)
N2 Co1 O2 108.22(6)
N2 Co1 O3 76.70(6)
N2 Co1 O4 77.48(6)
Co1 O1 H1 119.3
C1 O1 Co1 115.84(10)
C1 O1 H1 103.6
Co1 O2 H2 129.8
C7 O2 Co1 113.43(11)
C7 O2 H2 107.6
Co1 O3 H3 122.7
C8 O3 Co1 112.68(11)
C8 O3 H3 103.7
Co1 O4 H4 122.0
C14 O4 Co1 111.15(11)
C14 O4 H4 104.0
C2 N1 Co1 121.17(13)
C2 N1 C6 120.69(16)
C6 N1 Co1 117.94(13)
C9 N2 Co1 119.84(13)
C9 N2 C13 120.91(17)
C13 N2 Co1 119.15(13)
O1 C1 H1A 109.4
O1 C1 H1B 109.4
O1 C1 C2 111.37(15)
H1A C1 H1B 108.0
C2 C1 H1A 109.4
C2 C1 H1B 109.4
N1 C2 C1 114.88(16)
N1 C2 C3 121.39(18)
C3 C2 C1 123.73(18)
C2 C3 H3A 120.9
C4 C3 C2 118.19(19)
C4 C3 H3A 120.9
C3 C4 H4A 119.9
C3 C4 C5 120.29(18)
C5 C4 H4A 119.9
C4 C5 H5 120.9
C6 C5 C4 118.22(18)
C6 C5 H5 120.9
N1 C6 C5 121.17(18)
N1 C6 C7 114.44(16)
C5 C6 C7 124.36(17)
O2 C7 C6 110.01(15)
O2 C7 H7A 109.7
O2 C7 H7B 109.7
C6 C7 H7A 109.7
C6 C7 H7B 109.7
H7A C7 H7B 108.2
O3 C8 H8A 109.4
O3 C8 H8B 109.4
O3 C8 C9 111.35(16)
H8A C8 H8B 108.0
C9 C8 H8A 109.4
C9 C8 H8B 109.4
N2 C9 C8 115.59(17)
N2 C9 C10 121.17(18)
C10 C9 C8 123.23(18)
C9 C10 H10 120.8
C11 C10 C9 118.32(19)
C11 C10 H10 120.8
C10 C11 H11 119.8
C10 C11 C12 120.37(19)
C12 C11 H11 119.8
C11 C12 H12 121.0
C13 C12 C11 117.99(18)
C13 C12 H12 121.0
N2 C13 C12 121.24(18)
N2 C13 C14 114.32(17)
C12 C13 C14 124.41(17)
O4 C14 C13 110.67(15)
O4 C14 H14A 109.5
O4 C14 H14B 109.5
C13 C14 H14A 109.5
C13 C14 H14B 109.5
H14A C14 H14B 108.1
O7 N3 C18 117.3(2)
O8 N3 O7 124.18(19)
O8 N3 C18 118.5(2)
O9 N4 O10 124.9(2)
O9 N4 C20 117.94(19)
O10 N4 C20 117.2(2)
O5 C15 O6 126.73(19)
O5 C15 C16 116.62(18)
O6 C15 C16 116.61(18)
C17 C16 C15 120.21(19)
C17 C16 C21 120.06(19)
C21 C16 C15 119.73(18)
C16 C17 H17 120.8
C18 C17 C16 118.4(2)
C18 C17 H17 120.8
C17 C18 N3 119.6(2)
C19 C18 N3 117.1(2)
C19 C18 C17 123.32(19)
C18 C19 H19 121.8
C20 C19 C18 116.4(2)
C20 C19 H19 121.8
C19 C20 N4 118.75(19)
C19 C20 C21 123.1(2)
C21 C20 N4 118.14(19)
C16 C21 H21 120.6
C20 C21 C16 118.81(19)
C20 C21 H21 120.6
O13 N5 O14 125.41(17)
O13 N5 C25 118.09(17)
O14 N5 C25 116.50(16)
O15 N6 C27 117.81(16)
O16 N6 O15 124.05(17)
O16 N6 C27 118.14(16)
O11 C22 C23 116.67(17)
O12 C22 O11 126.67(18)
O12 C22 C23 116.66(17)
C24 C23 C22 120.41(17)
C24 C23 C28 120.00(18)
C28 C23 C22 119.55(17)
C23 C24 H24 120.8
C25 C24 C23 118.42(18)
C25 C24 H24 120.8
C24 C25 N5 118.74(17)
C26 C25 N5 117.47(17)
C26 C25 C24 123.79(18)
C25 C26 H26 122.1
C25 C26 C27 115.79(18)
C27 C26 H26 122.1
C26 C27 N6 118.13(17)
C28 C27 N6 118.73(17)
C28 C27 C26 123.14(18)
C23 C28 H28 120.6
C27 C28 C23 118.83(18)
C27 C28 H28 120.6

loop_
_geom_bond_atom_site_label_1
_geom_bond_atom_site_label_2
_geom_bond_distance
Co1 O1 2.1455(13)
Co1 O2 2.0777(13)
Co1 O3 2.1855(14)
Co1 O4 2.1580(13)
Co1 N1 2.0364(16)
Co1 N2 2.0403(16)
O1 H1 0.8701
O1 C1 1.426(2)
O2 H2 0.8702
O2 C7 1.426(2)
O3 H3 0.8703
O3 C8 1.423(2)
O4 H4 0.8704
O4 C14 1.432(2)
N1 C2 1.337(3)
N1 C6 1.339(2)
N2 C9 1.336(3)
N2 C13 1.341(2)
C1 H1A 0.9900
C1 H1B 0.9900
C1 C2 1.510(3)
C2 C3 1.384(3)
C3 H3A 0.9500
C3 C4 1.383(3)
C4 H4A 0.9500
C4 C5 1.389(3)
C5 H5 0.9500
C5 C6 1.383(3)
C6 C7 1.512(3)
C7 H7A 0.9900
C7 H7B 0.9900
C8 H8A 0.9900
C8 H8B 0.9900
C8 C9 1.512(3)
C9 C10 1.385(3)
C10 H10 0.9500
C10 C11 1.384(3)
C11 H11 0.9500
C11 C12 1.393(3)
C12 H12 0.9500
C12 C13 1.383(3)
C13 C14 1.517(3)
C14 H14A 0.9900
C14 H14B 0.9900
O5 C15 1.238(3)
O6 C15 1.259(2)
O7 N3 1.234(3)
O8 N3 1.221(3)
O9 N4 1.217(3)
O10 N4 1.227(3)
N3 C18 1.473(3)
N4 C20 1.484(3)
C15 C16 1.520(3)
C16 C17 1.387(3)
C16 C21 1.391(3)
C17 H17 0.9500
C17 C18 1.386(3)
C18 C19 1.383(3)
C19 H19 0.9500
C19 C20 1.371(3)
C20 C21 1.385(3)
C21 H21 0.9500
O11 C22 1.262(2)
O12 C22 1.249(2)
O13 N5 1.222(2)
O14 N5 1.230(2)
O15 N6 1.223(2)
O16 N6 1.219(2)
N5 C25 1.477(2)
N6 C27 1.475(2)
C22 C23 1.517(3)
C23 C24 1.391(3)
C23 C28 1.391(3)
C24 H24 0.9500
C24 C25 1.383(3)
C25 C26 1.379(3)
C26 H26 0.9500
C26 C27 1.387(3)
C27 C28 1.383(3)
C28 H28 0.9500

loop_
_geom_hbond_atom_site_label_D
_geom_hbond_atom_site_label_H
_geom_hbond_atom_site_label_A
_geom_hbond_distance_DH
_geom_hbond_distance_HA
_geom_hbond_distance_DA
_geom_hbond_angle_DHA
O1 H1 O11 0.87 1.70 2.5585(19) 167.3
O2 H2 O6 0.87 1.66 2.5328(19) 176.9
O3 H3 O12 0.87 1.74 2.5917(19) 165.1
O4 H4 O5 0.87 1.75 2.586(2) 159.2

loop_
_geom_torsion_atom_site_label_1
_geom_torsion_atom_site_label_2
_geom_torsion_atom_site_label_3
_geom_torsion_atom_site_label_4
_geom_torsion
Co1 O1 C1 C2 0.61(19)
Co1 O2 C7 C6 26.99(18)
Co1 O3 C8 C9 20.47(19)
Co1 O4 C14 C13 29.33(18)
Co1 N1 C2 C1 3.6(2)
Co1 N1 C2 C3 -176.31(14)
Co1 N1 C6 C5 174.70(14)
Co1 N1 C6 C7 -3.3(2)
Co1 N2 C9 C8 -3.2(2)
Co1 N2 C9 C10 176.28(14)
Co1 N2 C13 C12 -176.98(15)
Co1 N2 C13 C14 5.0(2)
O1 C1 C2 N1 -2.5(2)
O1 C1 C2 C3 177.32(17)
O3 C8 C9 N2 -12.2(2)
O3 C8 C9 C10 168.37(18)
N1 C2 C3 C4 1.6(3)
N1 C6 C7 O2 -15.7(2)
N2 C9 C10 C11 0.4(3)
N2 C13 C14 O4 -23.3(2)
C1 C2 C3 C4 -178.26(18)
C2 N1 C6 C5 -0.2(3)
C2 N1 C6 C7 -178.28(16)
C2 C3 C4 C5 0.1(3)
C3 C4 C5 C6 -1.8(3)
C4 C5 C6 N1 1.9(3)
C4 C5 C6 C7 179.70(18)
C5 C6 C7 O2 166.37(17)
C6 N1 C2 C1 178.32(17)
C6 N1 C2 C3 -1.5(3)
C8 C9 C10 C11 179.80(19)
C9 N2 C13 C12 -0.5(3)
C9 N2 C13 C14 -178.47(17)
C9 C10 C11 C12 0.1(3)
C10 C11 C12 C13 -0.7(3)
C11 C12 C13 N2 0.9(3)
C11 C12 C13 C14 178.73(18)
C12 C13 C14 O4 158.80(18)
C13 N2 C9 C8 -179.67(16)
C13 N2 C9 C10 -0.2(3)
O5 C15 C16 C17 -3.7(3)
O5 C15 C16 C21 175.4(2)
O6 C15 C16 C17 178.32(19)
O6 C15 C16 C21 -2.5(3)
O7 N3 C18 C17 1.1(3)
O7 N3 C18 C19 -176.8(2)
O8 N3 C18 C17 178.7(2)
O8 N3 C18 C19 0.8(3)
O9 N4 C20 C19 -179.4(2)
O9 N4 C20 C21 1.9(3)
O10 N4 C20 C19 0.1(3)
O10 N4 C20 C21 -178.59(19)
N3 C18 C19 C20 177.58(18)
N4 C20 C21 C16 178.58(18)
C15 C16 C17 C18 178.93(18)
C15 C16 C21 C20 -179.09(18)
C16 C17 C18 N3 -177.45(18)
C16 C17 C18 C19 0.3(3)
C17 C16 C21 C20 0.1(3)
C17 C18 C19 C20 -0.3(3)
C18 C19 C20 N4 -178.49(19)
C18 C19 C20 C21 0.1(3)
C19 C20 C21 C16 0.0(3)
C21 C16 C17 C18 -0.2(3)
O11 C22 C23 C24 2.3(3)
O11 C22 C23 C28 -179.98(17)
O12 C22 C23 C24 -177.00(18)
O12 C22 C23 C28 0.7(3)
O13 N5 C25 C24 31.5(3)
O13 N5 C25 C26 -149.20(19)
O14 N5 C25 C24 -149.24(18)
O14 N5 C25 C26 30.1(3)
O15 N6 C27 C26 173.45(18)
O15 N6 C27 C28 -6.7(3)
O16 N6 C27 C26 -6.4(3)
O16 N6 C27 C28 173.40(19)
N5 C25 C26 C27 179.42(17)
N6 C27 C28 C23 -179.92(17)
C22 C23 C24 C25 179.14(17)
C22 C23 C28 C27 -179.08(17)
C23 C24 C25 N5 179.18(17)
C23 C24 C25 C26 -0.1(3)
C24 C23 C28 C27 -1.4(3)
C24 C25 C26 C27 -1.3(3)
C25 C26 C27 N6 -178.78(17)
C25 C26 C27 C28 1.4(3)
C26 C27 C28 C23 -0.1(3)
C28 C23 C24 C25 1.5(3)
